data_7705550
loop_
_publ_author_name
'R\"osch, Andreas'
'Herzog, Christoph M.'
'Schreiner, Simon H. F.'
'G\"orls, Helmar'
'Kretschmer, Robert'

_publ_section_title
;
 Ditopic bis(<i>N</i>,<i>N</i>',<i>N</i>'-substituted 1,2-ethanediamine)
 ligands: synthesis and coordination chemistry.
;
_journal_issue 39
_journal_name_full 'Dalton transactions (Cambridge, England : 2003)'
_journal_page_first 13818
_journal_page_last 13828
_journal_paper_doi 10.1039/d0dt03124k
_journal_volume 49
_journal_year 2020
_chemical_formula_moiety 'C24 H36 N4 Zn'
_chemical_formula_sum 'C24 H36 N4 Zn'
_chemical_formula_weight 445.94
_space_group_crystal_system monoclinic
_space_group_IT_number 14
_space_group_name_Hall '-P 2yn'
_space_group_name_H-M_alt 'P 1 21/n 1'
_atom_sites_solution_hydrogens geom
_audit_creation_method SHELXL-2018/3
_audit_update_record
;
2020-08-31 deposited with the CCDC.	2020-09-24 downloaded from the CCDC.
;
_cell_angle_alpha 90
_cell_angle_beta 102.0200(10)
_cell_angle_gamma 90
_cell_formula_units_Z 4
_cell_length_a 8.66060(10)
_cell_length_b 15.1890(2)
_cell_length_c 17.3370(2)
_cell_measurement_reflns_used 14690
_cell_measurement_temperature 123(2)
_cell_measurement_theta_max 59.997
_cell_measurement_theta_min 3.527
_cell_volume 2230.61(5)
_computing_cell_refinement 'CrysAlisPro 1.171.38.43 (Rigaku OD, 2015)'
_computing_data_collection 'CrysAlisPro 1.171.38.43 (Rigaku OD, 2015)'
_computing_data_reduction 'CrysAlisPro 1.171.38.43 (Rigaku OD, 2015)'
_computing_molecular_graphics SHELXTL/PC
_computing_publication_material 'SHELXL-2018/3 (Sheldrick, 2018)'
_computing_structure_refinement 'SHELXL-2018/3 (Sheldrick, 2018)'
_computing_structure_solution 'SHELXS-97 (Sheldrick, 2008)'
_diffrn_ambient_temperature 123(2)
_diffrn_measured_fraction_theta_full 0.993
_diffrn_measured_fraction_theta_max 0.972
_diffrn_measurement_device_type 'Xcalibur, AtlasS2, Gemini ultra'
_diffrn_measurement_method '\w scans'
_diffrn_radiation_type CuK\b
_diffrn_radiation_wavelength 1.39222
_diffrn_reflns_av_R_equivalents 0.0180
_diffrn_reflns_av_unetI/netI 0.0171
_diffrn_reflns_Laue_measured_fraction_full 0.993
_diffrn_reflns_Laue_measured_fraction_max 0.972
_diffrn_reflns_limit_h_max 7
_diffrn_reflns_limit_h_min -10
_diffrn_reflns_limit_k_max 18
_diffrn_reflns_limit_k_min -18
_diffrn_reflns_limit_l_max 21
_diffrn_reflns_limit_l_min -21
_diffrn_reflns_number 14690
_diffrn_reflns_point_group_measured_fraction_full 0.993
_diffrn_reflns_point_group_measured_fraction_max 0.972
_diffrn_reflns_theta_full 56.650
_diffrn_reflns_theta_max 59.997
_diffrn_reflns_theta_min 3.527
_diffrn_source 'micro-focus sealed X-ray tube'
_exptl_absorpt_coefficient_mu 1.197
_exptl_absorpt_correction_T_max 1.00000
_exptl_absorpt_correction_T_min 0.86605
_exptl_absorpt_correction_type multi-scan
_exptl_absorpt_process_details
; 
CrysAlisPro 1.171.38.43 (Rigaku Oxford Diffraction, 2015) 
Numerical absorption correction based on gaussian integration over 
   a multifaceted crystal model 
Empirical absorption correction using spherical harmonics, 
 implemented in SCALE3 ABSPACK scaling algorithm. 
;
_exptl_crystal_colour colourless
_exptl_crystal_density_diffrn 1.328
_exptl_crystal_density_method 'not measured'
_exptl_crystal_description prism
_exptl_crystal_F_000 952
_exptl_crystal_size_max 0.132
_exptl_crystal_size_mid 0.112
_exptl_crystal_size_min 0.102
_refine_diff_density_max 0.310
_refine_diff_density_min -0.263
_refine_diff_density_rms 0.044
_refine_ls_extinction_method none
_refine_ls_goodness_of_fit_ref 1.049
_refine_ls_hydrogen_treatment constr
_refine_ls_matrix_type full
_refine_ls_number_parameters 268
_refine_ls_number_reflns 4364
_refine_ls_number_restraints 0
_refine_ls_restrained_S_all 1.049
_refine_ls_R_factor_all 0.0272
_refine_ls_R_factor_gt 0.0253
_refine_ls_shift/su_max 0.003
_refine_ls_shift/su_mean 0.000
_refine_ls_structure_factor_coef Fsqd
_refine_ls_weighting_details 'w=1/[\s^2^(Fo^2^)+(0.0384P)^2^+0.8018P] where P=(Fo^2^+2Fc^2^)/3'
_refine_ls_weighting_scheme calc
_refine_ls_wR_factor_gt 0.0697
_refine_ls_wR_factor_ref 0.0712
_reflns_Friedel_coverage 0.000
_reflns_number_gt 4082
_reflns_number_total 4364
_reflns_threshold_expression 'I > 2\s(I)'
_cod_data_source_file d0dt03124k2.cif
_cod_data_source_block FO7250_2bZn
_cod_depositor_comments 'Adding full bibliography for 7705549--7705563.cif.'
_cod_original_sg_symbol_H-M 'P 21/n'
_cod_database_code 7705550
_shelx_shelxl_version_number 2018/3
_shelx_space_group_comment
; 
The symmetry employed for this shelxl refinement is uniquely defined 
by the following loop, which should always be used as a source of 
symmetry information in preference to the above space-group names. 
They are only intended as comments. 
;
_shelx_estimated_absorpt_t_min 0.858
_shelx_estimated_absorpt_t_max 0.888

loop_
_space_group_symop_operation_xyz
'x, y, z'
'-x+1/2, y+1/2, -z+1/2'
'-x, -y, -z'
'x-1/2, -y-1/2, z-1/2'

loop_
_atom_site_label
_atom_site_type_symbol
_atom_site_fract_x
_atom_site_fract_y
_atom_site_fract_z
_atom_site_U_iso_or_equiv
_atom_site_adp_type
_atom_site_occupancy
_atom_site_site_symmetry_order
_atom_site_calc_flag
_atom_site_refinement_flags_posn
_atom_site_refinement_flags_adp
_atom_site_refinement_flags_occupancy
_atom_site_disorder_assembly
_atom_site_disorder_group
Zn1 Zn 0.34280(2) 0.56426(2) 0.79721(2) 0.01883(7) Uani 1 1 d . . . . .
N1 N 0.24406(13) 0.50271(7) 0.87147(7) 0.0217(2) Uani 1 1 d . . . . .
N2 N 0.20207(13) 0.67774(7) 0.81888(7) 0.0226(2) Uani 1 1 d . . . . .
N3 N 0.53405(13) 0.66215(7) 0.82936(6) 0.0220(2) Uani 1 1 d . . . . .
N4 N 0.43301(13) 0.53720(8) 0.70728(7) 0.0211(2) Uani 1 1 d . . . . .
C1 C 0.24504(16) 0.41321(9) 0.88874(7) 0.0208(3) Uani 1 1 d . . . . .
C2 C 0.10740(17) 0.36430(9) 0.89298(8) 0.0236(3) Uani 1 1 d . . . . .
C3 C 0.12088(19) 0.27698(10) 0.91775(8) 0.0285(3) Uani 1 1 d . . . . .
H3 H 0.028321 0.246408 0.923619 0.034 Uiso 1 1 calc R U . . .
C4 C 0.2634(2) 0.23308(10) 0.93412(8) 0.0306(3) Uani 1 1 d . . . . .
H4 H 0.269768 0.173525 0.951237 0.037 Uiso 1 1 calc R U . . .
C5 C 0.39684(18) 0.27858(10) 0.92479(8) 0.0281(3) Uani 1 1 d . . . . .
H5 H 0.495193 0.248575 0.933407 0.034 Uiso 1 1 calc R U . . .
C6 C 0.39119(17) 0.36703(9) 0.90315(8) 0.0236(3) Uani 1 1 d . . . . .
C7 C -0.05714(17) 0.39988(11) 0.86300(9) 0.0311(3) Uani 1 1 d . . . . .
H7A H -0.132053 0.350840 0.852130 0.047 Uiso 1 1 calc R U . . .
H7B H -0.059841 0.433407 0.814443 0.047 Uiso 1 1 calc R U . . .
H7C H -0.086214 0.438471 0.902995 0.047 Uiso 1 1 calc R U . . .
C8 C 0.54141(18) 0.41405(11) 0.89819(10) 0.0322(3) Uani 1 1 d . . . . .
H8A H 0.631338 0.374511 0.915595 0.048 Uiso 1 1 calc R U . . .
H8B H 0.553247 0.466210 0.932185 0.048 Uiso 1 1 calc R U . . .
H8C H 0.537634 0.432092 0.843560 0.048 Uiso 1 1 calc R U . . .
C9 C 0.13855(19) 0.55976(9) 0.90440(9) 0.0272(3) Uani 1 1 d . . . . .
H9A H 0.140159 0.542817 0.959698 0.033 Uiso 1 1 calc R U . . .
H9AB H 0.029116 0.553565 0.873717 0.033 Uiso 1 1 calc R U . . .
C10 C 0.19312(18) 0.65429(9) 0.90112(8) 0.0271(3) Uani 1 1 d . . . . .
H10A H 0.118293 0.694162 0.919861 0.033 Uiso 1 1 calc R U . . .
H10B H 0.298273 0.661550 0.936152 0.033 Uiso 1 1 calc R U . . .
C11 C 0.04209(17) 0.69317(10) 0.77164(9) 0.0282(3) Uani 1 1 d . . . . .
H11A H -0.008465 0.740717 0.795531 0.042 Uiso 1 1 calc R U . . .
H11B H -0.020604 0.639244 0.770140 0.042 Uiso 1 1 calc R U . . .
H11C H 0.048970 0.709798 0.717844 0.042 Uiso 1 1 calc R U . . .
C12 C 0.29669(17) 0.75806(9) 0.81537(9) 0.0257(3) Uani 1 1 d . . . . .
H12A H 0.252448 0.806984 0.841686 0.031 Uiso 1 1 calc R U . . .
H12B H 0.289647 0.774721 0.759538 0.031 Uiso 1 1 calc R U . . .
C13 C 0.46946(17) 0.74475(9) 0.85501(9) 0.0265(3) Uani 1 1 d . . . . .
H13A H 0.532150 0.795153 0.842227 0.032 Uiso 1 1 calc R U . . .
H13B H 0.479312 0.743405 0.912921 0.032 Uiso 1 1 calc R U . . .
C14 C 0.67790(16) 0.63654(10) 0.88672(8) 0.0265(3) Uani 1 1 d . . . . .
H14A H 0.756821 0.683457 0.890579 0.040 Uiso 1 1 calc R U . . .
H14B H 0.720476 0.582032 0.869205 0.040 Uiso 1 1 calc R U . . .
H14C H 0.651952 0.627126 0.938489 0.040 Uiso 1 1 calc R U . . .
C15 C 0.56994(17) 0.67371(9) 0.75007(8) 0.0243(3) Uani 1 1 d . . . . .
H15A H 0.671683 0.705122 0.755005 0.029 Uiso 1 1 calc R U . . .
H15B H 0.486644 0.710132 0.717198 0.029 Uiso 1 1 calc R U . . .
C16 C 0.57952(17) 0.58555(9) 0.70998(8) 0.0236(3) Uani 1 1 d . . . . .
H16A H 0.596101 0.594971 0.655786 0.028 Uiso 1 1 calc R U . . .
H16B H 0.669827 0.551219 0.739611 0.028 Uiso 1 1 calc R U . . .
C17 C 0.38072(16) 0.48284(8) 0.64278(8) 0.0199(3) Uani 1 1 d . . . . .
C18 C 0.21605(16) 0.47502(9) 0.61107(8) 0.0218(3) Uani 1 1 d . . . . .
C19 C 0.16127(18) 0.42738(9) 0.54230(9) 0.0251(3) Uani 1 1 d . . . . .
H19 H 0.050828 0.423073 0.522062 0.030 Uiso 1 1 calc R U . . .
C20 C 0.26440(19) 0.38611(10) 0.50276(9) 0.0305(3) Uani 1 1 d . . . . .
H20 H 0.226429 0.356960 0.454023 0.037 Uiso 1 1 calc R U . . .
C21 C 0.42381(19) 0.38833(10) 0.53588(9) 0.0299(3) Uani 1 1 d . . . . .
H21 H 0.494983 0.358377 0.510049 0.036 Uiso 1 1 calc R U . . .
C22 C 0.48367(18) 0.43291(9) 0.60573(9) 0.0241(3) Uani 1 1 d . . . . .
C23 C 0.09879(16) 0.51902(10) 0.65113(9) 0.0270(3) Uani 1 1 d . . . . .
H23A H -0.007720 0.511762 0.618912 0.041 Uiso 1 1 calc R U . . .
H23B H 0.123647 0.581871 0.657642 0.041 Uiso 1 1 calc R U . . .
H23C H 0.103891 0.492137 0.702989 0.041 Uiso 1 1 calc R U . . .
C24 C 0.65641(18) 0.41945(11) 0.64243(11) 0.0340(4) Uani 1 1 d . . . . .
H24A H 0.695284 0.366936 0.619682 0.051 Uiso 1 1 calc R U . . .
H24B H 0.669012 0.411708 0.699516 0.051 Uiso 1 1 calc R U . . .
H24C H 0.716842 0.470994 0.631851 0.051 Uiso 1 1 calc R U . . .

loop_
_atom_site_aniso_label
_atom_site_aniso_U_11
_atom_site_aniso_U_22
_atom_site_aniso_U_33
_atom_site_aniso_U_23
_atom_site_aniso_U_13
_atom_site_aniso_U_12
Zn1 0.01933(12) 0.01971(11) 0.01799(11) -0.00002(6) 0.00511(8) -0.00011(7)
N1 0.0231(6) 0.0222(6) 0.0217(6) 0.0016(4) 0.0091(5) 0.0018(4)
N2 0.0231(6) 0.0217(6) 0.0228(6) -0.0010(4) 0.0044(5) 0.0012(5)
N3 0.0225(6) 0.0229(6) 0.0198(6) -0.0017(4) 0.0026(4) -0.0007(5)
N4 0.0203(6) 0.0240(6) 0.0198(5) -0.0023(4) 0.0062(4) -0.0035(5)
C1 0.0246(7) 0.0239(6) 0.0141(6) 0.0002(5) 0.0048(5) 0.0008(5)
C2 0.0260(7) 0.0282(7) 0.0173(6) -0.0015(5) 0.0060(5) -0.0020(6)
C3 0.0358(8) 0.0291(7) 0.0207(7) -0.0007(6) 0.0064(6) -0.0088(6)
C4 0.0472(9) 0.0222(7) 0.0216(7) 0.0018(5) 0.0052(6) -0.0002(6)
C5 0.0340(8) 0.0292(7) 0.0207(7) 0.0005(6) 0.0046(6) 0.0083(6)
C6 0.0248(7) 0.0286(7) 0.0180(6) 0.0007(5) 0.0055(5) 0.0022(6)
C7 0.0233(7) 0.0367(8) 0.0338(8) -0.0004(6) 0.0070(6) -0.0037(6)
C8 0.0226(7) 0.0399(8) 0.0348(8) 0.0091(7) 0.0075(6) 0.0068(6)
C9 0.0304(8) 0.0270(7) 0.0277(7) 0.0001(5) 0.0144(6) 0.0029(6)
C10 0.0334(8) 0.0258(7) 0.0242(7) -0.0022(5) 0.0106(6) 0.0036(6)
C11 0.0230(7) 0.0279(7) 0.0332(8) -0.0010(6) 0.0045(6) 0.0052(6)
C12 0.0282(7) 0.0192(6) 0.0296(7) -0.0011(5) 0.0057(6) 0.0002(6)
C13 0.0286(7) 0.0218(7) 0.0286(7) -0.0046(5) 0.0048(6) -0.0022(6)
C14 0.0228(7) 0.0301(7) 0.0248(7) -0.0015(6) 0.0011(6) -0.0016(6)
C15 0.0248(7) 0.0254(7) 0.0228(7) 0.0007(5) 0.0049(5) -0.0058(6)
C16 0.0218(7) 0.0274(7) 0.0227(7) -0.0022(5) 0.0071(5) -0.0045(6)
C17 0.0239(7) 0.0180(6) 0.0183(6) 0.0026(5) 0.0056(5) -0.0016(5)
C18 0.0251(7) 0.0193(6) 0.0206(6) 0.0028(5) 0.0042(5) -0.0008(5)
C19 0.0265(7) 0.0240(7) 0.0231(7) 0.0021(5) 0.0012(6) -0.0042(5)
C20 0.0413(9) 0.0275(7) 0.0224(7) -0.0054(6) 0.0060(6) -0.0061(6)
C21 0.0360(8) 0.0260(7) 0.0310(8) -0.0060(6) 0.0148(7) -0.0011(6)
C22 0.0261(7) 0.0219(7) 0.0258(7) 0.0001(5) 0.0085(6) -0.0008(5)
C23 0.0205(7) 0.0344(8) 0.0254(7) -0.0014(6) 0.0033(6) -0.0004(6)
C24 0.0259(8) 0.0318(8) 0.0451(9) -0.0066(7) 0.0094(7) 0.0047(6)

loop_
_atom_type_symbol
_atom_type_description
_atom_type_scat_dispersion_real
_atom_type_scat_dispersion_imag
_atom_type_scat_source
C C 0.0158 0.0077 'International Tables Vol C Tables 4.2.6.8 and 6.1.1.4'
H H 0.0000 0.0000 'International Tables Vol C Tables 4.2.6.8 and 6.1.1.4'
N N 0.0275 0.0152 'International Tables Vol C Tables 4.2.6.8 and 6.1.1.4'
Zn Zn -2.2476 0.5780 'International Tables Vol C Tables 4.2.6.8 and 6.1.1.4'

loop_
_geom_angle_atom_site_label_1
_geom_angle_atom_site_label_2
_geom_angle_atom_site_label_3
_geom_angle
_geom_angle_site_symmetry_1
_geom_angle_site_symmetry_3
_geom_angle_publ_flag
N4 Zn1 N1 138.33(5) . . ?
N4 Zn1 N2 129.85(5) . . ?
N1 Zn1 N2 85.81(5) . . ?
N4 Zn1 N3 86.49(5) . . ?
N1 Zn1 N3 124.82(5) . . ?
N2 Zn1 N3 80.89(4) . . ?
C1 N1 C9 118.18(11) . . ?
C1 N1 Zn1 129.29(9) . . ?
C9 N1 Zn1 111.96(9) . . ?
C11 N2 C12 108.12(11) . . ?
C11 N2 C10 109.88(11) . . ?
C12 N2 C10 112.16(11) . . ?
C11 N2 Zn1 121.50(9) . . ?
C12 N2 Zn1 108.04(8) . . ?
C10 N2 Zn1 96.78(8) . . ?
C14 N3 C13 109.89(11) . . ?
C14 N3 C15 110.23(11) . . ?
C13 N3 C15 110.12(11) . . ?
C14 N3 Zn1 118.43(9) . . ?
C13 N3 Zn1 109.64(8) . . ?
C15 N3 Zn1 97.86(8) . . ?
C17 N4 C16 117.46(11) . . ?
C17 N4 Zn1 131.24(9) . . ?
C16 N4 Zn1 111.29(8) . . ?
N1 C1 C2 123.70(13) . . ?
N1 C1 C6 118.99(12) . . ?
C2 C1 C6 117.31(13) . . ?
C3 C2 C1 119.83(13) . . ?
C3 C2 C7 117.35(13) . . ?
C1 C2 C7 122.47(13) . . ?
C4 C3 C2 122.57(14) . . ?
C4 C3 H3 118.7 . . ?
C2 C3 H3 118.7 . . ?
C3 C4 C5 117.88(14) . . ?
C3 C4 H4 121.1 . . ?
C5 C4 H4 121.1 . . ?
C4 C5 C6 121.97(14) . . ?
C4 C5 H5 119.0 . . ?
C6 C5 H5 119.0 . . ?
C5 C6 C1 120.19(13) . . ?
C5 C6 C8 119.45(13) . . ?
C1 C6 C8 120.32(13) . . ?
C2 C7 H7A 109.5 . . ?
C2 C7 H7B 109.5 . . ?
H7A C7 H7B 109.5 . . ?
C2 C7 H7C 109.5 . . ?
H7A C7 H7C 109.5 . . ?
H7B C7 H7C 109.5 . . ?
C6 C8 H8A 109.5 . . ?
C6 C8 H8B 109.5 . . ?
H8A C8 H8B 109.5 . . ?
C6 C8 H8C 109.5 . . ?
H8A C8 H8C 109.5 . . ?
H8B C8 H8C 109.5 . . ?
N1 C9 C10 108.80(12) . . ?
N1 C9 H9A 109.9 . . ?
C10 C9 H9A 109.9 . . ?
N1 C9 H9AB 109.9 . . ?
C10 C9 H9AB 109.9 . . ?
H9A C9 H9AB 108.3 . . ?
N2 C10 C9 109.98(12) . . ?
N2 C10 H10A 109.7 . . ?
C9 C10 H10A 109.7 . . ?
N2 C10 H10B 109.7 . . ?
C9 C10 H10B 109.7 . . ?
H10A C10 H10B 108.2 . . ?
N2 C11 H11A 109.5 . . ?
N2 C11 H11B 109.5 . . ?
H11A C11 H11B 109.5 . . ?
N2 C11 H11C 109.5 . . ?
H11A C11 H11C 109.5 . . ?
H11B C11 H11C 109.5 . . ?
N2 C12 C13 111.88(11) . . ?
N2 C12 H12A 109.2 . . ?
C13 C12 H12A 109.2 . . ?
N2 C12 H12B 109.2 . . ?
C13 C12 H12B 109.2 . . ?
H12A C12 H12B 107.9 . . ?
N3 C13 C12 111.97(11) . . ?
N3 C13 H13A 109.2 . . ?
C12 C13 H13A 109.2 . . ?
N3 C13 H13B 109.2 . . ?
C12 C13 H13B 109.2 . . ?
H13A C13 H13B 107.9 . . ?
N3 C14 H14A 109.5 . . ?
N3 C14 H14B 109.5 . . ?
H14A C14 H14B 109.5 . . ?
N3 C14 H14C 109.5 . . ?
H14A C14 H14C 109.5 . . ?
H14B C14 H14C 109.5 . . ?
N3 C15 C16 111.24(11) . . ?
N3 C15 H15A 109.4 . . ?
C16 C15 H15A 109.4 . . ?
N3 C15 H15B 109.4 . . ?
C16 C15 H15B 109.4 . . ?
H15A C15 H15B 108.0 . . ?
N4 C16 C15 109.18(11) . . ?
N4 C16 H16A 109.8 . . ?
C15 C16 H16A 109.8 . . ?
N4 C16 H16B 109.8 . . ?
C15 C16 H16B 109.8 . . ?
H16A C16 H16B 108.3 . . ?
N4 C17 C22 123.45(12) . . ?
N4 C17 C18 119.58(12) . . ?
C22 C17 C18 116.97(12) . . ?
C19 C18 C17 120.67(13) . . ?
C19 C18 C23 119.03(13) . . ?
C17 C18 C23 120.29(12) . . ?
C20 C19 C18 121.34(14) . . ?
C20 C19 H19 119.3 . . ?
C18 C19 H19 119.3 . . ?
C21 C20 C19 118.39(13) . . ?
C21 C20 H20 120.8 . . ?
C19 C20 H20 120.8 . . ?
C20 C21 C22 122.23(14) . . ?
C20 C21 H21 118.9 . . ?
C22 C21 H21 118.9 . . ?
C21 C22 C17 119.88(14) . . ?
C21 C22 C24 117.22(13) . . ?
C17 C22 C24 122.72(13) . . ?
C18 C23 H23A 109.5 . . ?
C18 C23 H23B 109.5 . . ?
H23A C23 H23B 109.5 . . ?
C18 C23 H23C 109.5 . . ?
H23A C23 H23C 109.5 . . ?
H23B C23 H23C 109.5 . . ?
C22 C24 H24A 109.5 . . ?
C22 C24 H24B 109.5 . . ?
H24A C24 H24B 109.5 . . ?
C22 C24 H24C 109.5 . . ?
H24A C24 H24C 109.5 . . ?
H24B C24 H24C 109.5 . . ?

loop_
_geom_bond_atom_site_label_1
_geom_bond_atom_site_label_2
_geom_bond_distance
_geom_bond_site_symmetry_2
_geom_bond_publ_flag
Zn1 N4 1.9281(11) . ?
Zn1 N1 1.9292(11) . ?
Zn1 N2 2.1882(11) . ?
Zn1 N3 2.2093(12) . ?
N1 C1 1.3915(17) . ?
N1 C9 1.4591(18) . ?
N2 C11 1.4740(18) . ?
N2 C12 1.4780(18) . ?
N2 C10 1.4872(17) . ?
N3 C14 1.4752(18) . ?
N3 C13 1.4792(18) . ?
N3 C15 1.4815(17) . ?
N4 C17 1.3879(17) . ?
N4 C16 1.4584(17) . ?
C1 C2 1.420(2) . ?
C1 C6 1.423(2) . ?
C2 C3 1.392(2) . ?
C2 C7 1.511(2) . ?
C3 C4 1.379(2) . ?
C3 H3 0.9500 . ?
C4 C5 1.385(2) . ?
C4 H4 0.9500 . ?
C5 C6 1.393(2) . ?
C5 H5 0.9500 . ?
C6 C8 1.502(2) . ?
C7 H7A 0.9800 . ?
C7 H7B 0.9800 . ?
C7 H7C 0.9800 . ?
C8 H8A 0.9800 . ?
C8 H8B 0.9800 . ?
C8 H8C 0.9800 . ?
C9 C10 1.516(2) . ?
C9 H9A 0.9900 . ?
C9 H9AB 0.9900 . ?
C10 H10A 0.9900 . ?
C10 H10B 0.9900 . ?
C11 H11A 0.9800 . ?
C11 H11B 0.9800 . ?
C11 H11C 0.9800 . ?
C12 C13 1.524(2) . ?
C12 H12A 0.9900 . ?
C12 H12B 0.9900 . ?
C13 H13A 0.9900 . ?
C13 H13B 0.9900 . ?
C14 H14A 0.9800 . ?
C14 H14B 0.9800 . ?
C14 H14C 0.9800 . ?
C15 C16 1.5189(19) . ?
C15 H15A 0.9900 . ?
C15 H15B 0.9900 . ?
C16 H16A 0.9900 . ?
C16 H16B 0.9900 . ?
C17 C22 1.4217(19) . ?
C17 C18 1.4226(19) . ?
C18 C19 1.391(2) . ?
C18 C23 1.5013(19) . ?
C19 C20 1.384(2) . ?
C19 H19 0.9500 . ?
C20 C21 1.381(2) . ?
C20 H20 0.9500 . ?
C21 C22 1.390(2) . ?
C21 H21 0.9500 . ?
C22 C24 1.513(2) . ?
C23 H23A 0.9800 . ?
C23 H23B 0.9800 . ?
C23 H23C 0.9800 . ?
C24 H24A 0.9800 . ?
C24 H24B 0.9800 . ?
C24 H24C 0.9800 . ?
